data_7026129
loop_
_publ_author_name
'D\'iez-Gonz\'alez, Silvia'
'Escudero-Ad\'an, Eduardo C'
'Benet-Buchholz, Jordi'
'Stevens, Edwin D.'
'Slawin, Alexandra M. Z.'
'Nolan, Steven P.'

_publ_section_title
;
 [(NHC)CuX] complexes: synthesis, characterization and catalytic
 activities in reduction reactions and Click chemistry. On the advantage
 of using well-defined catalytic systems.
;
_journal_issue 32
_journal_name_full 'Dalton transactions (Cambridge, England : 2003)'
_journal_page_first 7595
_journal_page_last 7606
_journal_paper_doi 10.1039/c0dt00218f
_journal_volume 39
_journal_year 2010
_chemical_formula_moiety 'C21 H26 Br Cu N2'
_chemical_formula_sum 'C21 H26 Br Cu N2'
_chemical_formula_weight 449.89
_chemical_name_systematic
;
?
;
_space_group_IT_number 14
_symmetry_cell_setting monoclinic
_symmetry_space_group_name_Hall '-P 2yn'
_symmetry_space_group_name_H-M 'P 1 21/n 1'
_atom_sites_solution_hydrogens geom
_atom_sites_solution_primary direct
_atom_sites_solution_secondary difmap
_audit_creation_method SHELXL-97
_cell_angle_alpha 90.00
_cell_angle_beta 90.127(9)
_cell_angle_gamma 90.00
_cell_formula_units_Z 4
_cell_length_a 8.348(2)
_cell_length_b 21.934(6)
_cell_length_c 11.275(3)
_cell_measurement_reflns_used 4943
_cell_measurement_temperature 93(2)
_cell_measurement_theta_max 24.84
_cell_measurement_theta_min 1.84
_cell_volume 2064.5(9)
_computing_cell_refinement 'CrystalClear (Rigaku Corp., 2004)'
_computing_data_collection 'CrystalClear (Rigaku Corp., 2004)'
_computing_data_reduction 'CrystalClear (Rigaku Corp., 2004)'
_computing_molecular_graphics 'Bruker SHELXTL'
_computing_publication_material 'Bruker SHELXTL'
_computing_structure_refinement 'SHELXL-97 (Sheldrick, 1997)'
_computing_structure_solution 'SHELXS-97 (Sheldrick, 1990)'
_diffrn_ambient_temperature 93(2)
_diffrn_measured_fraction_theta_full 0.998
_diffrn_measured_fraction_theta_max 0.990
_diffrn_measurement_device_type CCD
_diffrn_measurement_method '\w and \f scans'
_diffrn_radiation_monochromator confocal
_diffrn_radiation_source 'rotating anode'
_diffrn_radiation_type MoK\a
_diffrn_radiation_wavelength 0.71073
_diffrn_reflns_av_R_equivalents 0.0731
_diffrn_reflns_av_sigmaI/netI 0.0723
_diffrn_reflns_limit_h_max 10
_diffrn_reflns_limit_h_min -10
_diffrn_reflns_limit_k_max 19
_diffrn_reflns_limit_k_min -26
_diffrn_reflns_limit_l_max 11
_diffrn_reflns_limit_l_min -13
_diffrn_reflns_number 11952
_diffrn_reflns_theta_full 25.00
_diffrn_reflns_theta_max 25.35
_diffrn_reflns_theta_min 2.59
_exptl_absorpt_coefficient_mu 2.999
_exptl_absorpt_correction_T_max 1.0000
_exptl_absorpt_correction_T_min 0.8699
_exptl_absorpt_correction_type multi-scan
_exptl_absorpt_process_details 'Jacobson, R. (1998) Private communication'
_exptl_crystal_colour colourless
_exptl_crystal_density_diffrn 1.447
_exptl_crystal_density_method 'not measured'
_exptl_crystal_description prism
_exptl_crystal_F_000 920
_exptl_crystal_size_max 0.060
_exptl_crystal_size_mid 0.060
_exptl_crystal_size_min 0.030
_refine_diff_density_max 0.934
_refine_diff_density_min -1.359
_refine_diff_density_rms 0.147
_refine_ls_extinction_method none
_refine_ls_goodness_of_fit_ref 1.067
_refine_ls_hydrogen_treatment constr
_refine_ls_matrix_type full
_refine_ls_number_parameters 233
_refine_ls_number_reflns 3739
_refine_ls_number_restraints 0
_refine_ls_restrained_S_all 1.067
_refine_ls_R_factor_all 0.1162
_refine_ls_R_factor_gt 0.0755
_refine_ls_shift/su_max 0.011
_refine_ls_shift/su_mean 0.000
_refine_ls_structure_factor_coef Fsqd
_refine_ls_weighting_details 'calc w=1/[\s^2^(Fo^2^)+(0.0773P)^2^+18.0131P] where P=(Fo^2^+2Fc^2^)/3'
_refine_ls_weighting_scheme calc
_refine_ls_wR_factor_gt 0.1771
_refine_ls_wR_factor_ref 0.1966
_reflns_number_gt 2596
_reflns_number_total 3739
_reflns_threshold_expression >2sigma(I)
_cod_data_source_file c0dt00218f.txt
_cod_data_source_block tarrag21
_cod_depositor_comments
;
The following automatic conversions were performed:

'_symmetry_cell_setting' value 'Monoclinic' changed to 'monoclinic'
according to /home/saulius/struct/CIF-dictionaries/cif_core.dic
dictionary named 'cif_core.dic' version 2.4.2 from 2011-04-26.

Automatic conversion script
Id: cif_fix_values 1891 2012-01-12 08:04:46Z andrius 
;
_cod_original_sg_symbol_H-M P2(1)/n
_cod_database_code 7026129

loop_
_symmetry_equiv_pos_as_xyz
'x, y, z'
'-x+1/2, y+1/2, -z+1/2'
'-x, -y, -z'
'x-1/2, -y-1/2, z-1/2'

loop_
_atom_site_label
_atom_site_type_symbol
_atom_site_fract_x
_atom_site_fract_y
_atom_site_fract_z
_atom_site_U_iso_or_equiv
_atom_site_adp_type
_atom_site_occupancy
_atom_site_symmetry_multiplicity
_atom_site_calc_flag
_atom_site_refinement_flags
Br1 Br 0.27453(13) 0.32737(6) 1.03105(9) 0.0519(4) Uani 1 1 d .
Cu1 Cu 0.03733(11) 0.30468(4) 0.96036(8) 0.0198(3) Uani 1 1 d .
C1 C -0.1659(9) 0.2877(3) 0.8952(6) 0.0185(16) Uani 1 1 d .
N2 N -0.2487(7) 0.2369(3) 0.9096(5) 0.0183(13) Uani 1 1 d .
C3 C -0.4015(10) 0.2365(3) 0.8428(7) 0.0235(17) Uani 1 1 d .
H3A H -0.4935 0.2288 0.8959 0.028 Uiso 1 1 calc R
H3B H -0.4004 0.2053 0.7793 0.028 Uiso 1 1 calc R
C4 C -0.4077(9) 0.3001(4) 0.7916(7) 0.0234(17) Uani 1 1 d .
H4A H -0.4232 0.2991 0.7046 0.028 Uiso 1 1 calc R
H4B H -0.4949 0.3243 0.8279 0.028 Uiso 1 1 calc R
N5 N -0.2488(7) 0.3251(3) 0.8232(5) 0.0177(13) Uani 1 1 d .
C6 C -0.2090(9) 0.1878(3) 0.9888(7) 0.0206(16) Uani 1 1 d .
C7 C -0.2651(9) 0.1901(4) 1.1047(6) 0.0213(17) Uani 1 1 d .
C8 C -0.2416(9) 0.1397(4) 1.1770(7) 0.0238(18) Uani 1 1 d .
H8A H -0.2831 0.1404 1.2553 0.029 Uiso 1 1 calc R
C9 C -0.1604(10) 0.0888(4) 1.1393(7) 0.0261(18) Uani 1 1 d .
C10 C -0.1003(11) 0.0889(4) 1.0250(7) 0.0297(19) Uani 1 1 d .
H10A H -0.0404 0.0547 0.9986 0.036 Uiso 1 1 calc R
C11 C -0.1245(10) 0.1377(3) 0.9467(7) 0.0244(18) Uani 1 1 d .
C12 C -0.3420(10) 0.2468(4) 1.1524(7) 0.031(2) Uani 1 1 d .
H12A H -0.3857 0.2385 1.2314 0.046 Uiso 1 1 calc R
H12B H -0.4287 0.2595 1.0992 0.046 Uiso 1 1 calc R
H12C H -0.2619 0.2793 1.1578 0.046 Uiso 1 1 calc R
C13 C -0.1325(13) 0.0351(4) 1.2217(8) 0.042(2) Uani 1 1 d .
H13A H -0.1760 0.0445 1.3003 0.063 Uiso 1 1 calc R
H13B H -0.0173 0.0272 1.2284 0.063 Uiso 1 1 calc R
H13C H -0.1862 -0.0011 1.1897 0.063 Uiso 1 1 calc R
C14 C -0.0535(11) 0.1347(4) 0.8237(7) 0.034(2) Uani 1 1 d .
H14A H -0.1052 0.1652 0.7730 0.051 Uiso 1 1 calc R
H14B H -0.0709 0.0940 0.7903 0.051 Uiso 1 1 calc R
H14C H 0.0617 0.1430 0.8281 0.051 Uiso 1 1 calc R
C15 C -0.2036(9) 0.3863(3) 0.7961(6) 0.0203(17) Uani 1 1 d .
C16 C -0.1631(9) 0.4017(3) 0.6795(6) 0.0194(16) Uani 1 1 d .
C17 C -0.1164(10) 0.4612(4) 0.6564(7) 0.0268(19) Uani 1 1 d .
H17A H -0.0882 0.4721 0.5777 0.032 Uiso 1 1 calc R
C18 C -0.1096(10) 0.5052(4) 0.7446(8) 0.0295(19) Uani 1 1 d .
C19 C -0.1537(10) 0.4890(4) 0.8583(7) 0.0290(19) Uani 1 1 d .
H19A H -0.1494 0.5188 0.9193 0.035 Uiso 1 1 calc R
C20 C -0.2043(10) 0.4301(4) 0.8862(6) 0.0245(18) Uani 1 1 d .
C21 C -0.1705(11) 0.3554(4) 0.5802(7) 0.0291(19) Uani 1 1 d .
H21A H -0.2793 0.3541 0.5476 0.044 Uiso 1 1 calc R
H21B H -0.1417 0.3151 0.6111 0.044 Uiso 1 1 calc R
H21C H -0.0951 0.3670 0.5176 0.044 Uiso 1 1 calc R
C22 C -0.0469(11) 0.5683(4) 0.7162(8) 0.037(2) Uani 1 1 d .
H22A H -0.0819 0.5970 0.7776 0.055 Uiso 1 1 calc R
H22B H -0.0888 0.5815 0.6390 0.055 Uiso 1 1 calc R
H22C H 0.0704 0.5674 0.7136 0.055 Uiso 1 1 calc R
C23 C -0.2608(12) 0.4157(4) 1.0105(7) 0.035(2) Uani 1 1 d .
H23A H -0.1804 0.3905 1.0508 0.052 Uiso 1 1 calc R
H23B H -0.3625 0.3934 1.0065 0.052 Uiso 1 1 calc R
H23C H -0.2761 0.4537 1.0546 0.052 Uiso 1 1 calc R

loop_
_atom_site_aniso_label
_atom_site_aniso_U_11
_atom_site_aniso_U_22
_atom_site_aniso_U_33
_atom_site_aniso_U_23
_atom_site_aniso_U_13
_atom_site_aniso_U_12
Br1 0.0413(6) 0.0728(8) 0.0415(6) -0.0040(5) -0.0069(5) -0.0001(5)
Cu1 0.0207(5) 0.0225(5) 0.0162(5) 0.0011(4) -0.0029(3) -0.0008(4)
C1 0.024(4) 0.021(4) 0.011(3) 0.001(3) 0.000(3) 0.009(3)
N2 0.025(3) 0.014(3) 0.015(3) 0.003(2) -0.002(3) 0.001(3)
C3 0.027(4) 0.022(4) 0.022(4) 0.001(3) -0.007(3) -0.003(3)
C4 0.023(4) 0.024(4) 0.023(4) 0.002(3) -0.001(3) 0.002(3)
N5 0.025(3) 0.013(3) 0.015(3) 0.002(2) 0.000(3) -0.001(3)
C6 0.020(4) 0.021(4) 0.021(4) 0.004(3) -0.003(3) -0.005(3)
C7 0.017(4) 0.027(4) 0.020(4) 0.006(3) -0.007(3) -0.002(3)
C8 0.021(4) 0.034(5) 0.017(4) 0.003(3) -0.004(3) -0.013(4)
C9 0.033(5) 0.018(4) 0.028(4) 0.010(3) -0.007(4) -0.006(4)
C10 0.042(5) 0.016(4) 0.032(5) 0.003(3) 0.003(4) 0.004(4)
C11 0.030(4) 0.015(4) 0.028(4) 0.002(3) -0.003(4) -0.003(3)
C12 0.034(5) 0.035(5) 0.024(4) -0.002(4) 0.005(4) 0.007(4)
C13 0.063(7) 0.025(5) 0.038(5) 0.012(4) -0.001(5) 0.001(5)
C14 0.051(6) 0.028(5) 0.022(4) 0.006(4) 0.009(4) 0.006(4)
C15 0.024(4) 0.021(4) 0.016(4) 0.003(3) 0.002(3) -0.001(3)
C16 0.020(4) 0.019(4) 0.019(4) 0.002(3) 0.000(3) 0.006(3)
C17 0.029(5) 0.027(5) 0.024(4) 0.013(4) 0.000(3) 0.000(4)
C18 0.030(5) 0.019(4) 0.039(5) 0.008(4) -0.001(4) 0.000(4)
C19 0.034(5) 0.019(4) 0.034(5) -0.004(4) -0.009(4) -0.002(4)
C20 0.035(5) 0.023(4) 0.016(4) 0.001(3) -0.005(3) 0.003(4)
C21 0.038(5) 0.027(5) 0.023(4) 0.000(4) 0.003(4) -0.001(4)
C22 0.046(6) 0.017(4) 0.048(6) 0.007(4) 0.000(4) 0.003(4)
C23 0.057(6) 0.026(5) 0.021(4) -0.008(4) 0.008(4) 0.000(4)

loop_
_atom_type_symbol
_atom_type_description
_atom_type_scat_dispersion_real
_atom_type_scat_dispersion_imag
_atom_type_scat_source
C C 0.0033 0.0016 'International Tables Vol C Tables 4.2.6.8 and 6.1.1.4'
H H 0.0000 0.0000 'International Tables Vol C Tables 4.2.6.8 and 6.1.1.4'
N N 0.0061 0.0033 'International Tables Vol C Tables 4.2.6.8 and 6.1.1.4'
Cu Cu 0.3201 1.2651 'International Tables Vol C Tables 4.2.6.8 and 6.1.1.4'
Br Br -0.2901 2.4595 'International Tables Vol C Tables 4.2.6.8 and 6.1.1.4'

loop_
_geom_angle_atom_site_label_1
_geom_angle_atom_site_label_2
_geom_angle_atom_site_label_3
_geom_angle
C1 Cu1 Br1 177.7(2)
N2 C1 N5 108.7(6)
N2 C1 Cu1 126.1(5)
N5 C1 Cu1 125.2(6)
C1 N2 C6 126.0(6)
C1 N2 C3 113.1(6)
C6 N2 C3 120.6(6)
N2 C3 C4 102.6(6)
N2 C3 H3A 111.2
C4 C3 H3A 111.2
N2 C3 H3B 111.2
C4 C3 H3B 111.2
H3A C3 H3B 109.2
N5 C4 C3 102.8(6)
N5 C4 H4A 111.2
C3 C4 H4A 111.2
N5 C4 H4B 111.2
C3 C4 H4B 111.2
H4A C4 H4B 109.1
C1 N5 C15 124.5(6)
C1 N5 C4 112.3(6)
C15 N5 C4 122.3(6)
C11 C6 C7 121.5(7)
C11 C6 N2 119.8(7)
C7 C6 N2 118.6(7)
C8 C7 C6 118.3(7)
C8 C7 C12 120.7(7)
C6 C7 C12 120.9(7)
C9 C8 C7 122.4(7)
C9 C8 H8A 118.8
C7 C8 H8A 118.8
C8 C9 C10 117.8(7)
C8 C9 C13 121.1(8)
C10 C9 C13 121.0(8)
C9 C10 C11 122.4(8)
C9 C10 H10A 118.8
C11 C10 H10A 118.8
C6 C11 C10 117.5(7)
C6 C11 C14 123.2(7)
C10 C11 C14 119.3(7)
C7 C12 H12A 109.5
C7 C12 H12B 109.5
H12A C12 H12B 109.5
C7 C12 H12C 109.5
H12A C12 H12C 109.5
H12B C12 H12C 109.5
C9 C13 H13A 109.5
C9 C13 H13B 109.5
H13A C13 H13B 109.5
C9 C13 H13C 109.5
H13A C13 H13C 109.5
H13B C13 H13C 109.5
C11 C14 H14A 109.5
C11 C14 H14B 109.5
H14A C14 H14B 109.5
C11 C14 H14C 109.5
H14A C14 H14C 109.5
H14B C14 H14C 109.5
C20 C15 C16 121.2(7)
C20 C15 N5 119.2(6)
C16 C15 N5 119.6(6)
C17 C16 C15 118.2(7)
C17 C16 C21 120.2(7)
C15 C16 C21 121.5(7)
C16 C17 C18 122.1(7)
C16 C17 H17A 119.0
C18 C17 H17A 119.0
C19 C18 C17 118.4(7)
C19 C18 C22 121.6(8)
C17 C18 C22 119.9(8)
C18 C19 C20 121.9(7)
C18 C19 H19A 119.0
C20 C19 H19A 119.0
C19 C20 C15 118.1(7)
C19 C20 C23 119.9(7)
C15 C20 C23 122.1(7)
C16 C21 H21A 109.5
C16 C21 H21B 109.5
H21A C21 H21B 109.5
C16 C21 H21C 109.5
H21A C21 H21C 109.5
H21B C21 H21C 109.5
C18 C22 H22A 109.5
C18 C22 H22B 109.5
H22A C22 H22B 109.5
C18 C22 H22C 109.5
H22A C22 H22C 109.5
H22B C22 H22C 109.5
C20 C23 H23A 109.5
C20 C23 H23B 109.5
H23A C23 H23B 109.5
C20 C23 H23C 109.5
H23A C23 H23C 109.5
H23B C23 H23C 109.5

loop_
_geom_bond_atom_site_label_1
_geom_bond_atom_site_label_2
_geom_bond_distance
Br1 Cu1 2.1903(14)
Cu1 C1 1.884(7)
C1 N2 1.323(10)
C1 N5 1.345(9)
N2 C6 1.437(9)
N2 C3 1.480(9)
C3 C4 1.510(11)
C3 H3A 0.9900
C3 H3B 0.9900
C4 N5 1.479(10)
C4 H4A 0.9900
C4 H4B 0.9900
N5 C15 1.428(10)
C6 C11 1.389(11)
C6 C7 1.390(11)
C7 C8 1.388(11)
C7 C12 1.499(11)
C8 C9 1.373(12)
C8 H8A 0.9500
C9 C10 1.385(11)
C9 C13 1.518(11)
C10 C11 1.400(11)
C10 H10A 0.9500
C11 C14 1.511(11)
C12 H12A 0.9800
C12 H12B 0.9800
C12 H12C 0.9800
C13 H13A 0.9800
C13 H13B 0.9800
C13 H13C 0.9800
C14 H14A 0.9800
C14 H14B 0.9800
C14 H14C 0.9800
C15 C20 1.398(11)
C15 C16 1.399(10)
C16 C17 1.386(11)
C16 C21 1.514(11)
C17 C18 1.387(12)
C17 H17A 0.9500
C18 C19 1.380(12)
C18 C22 1.516(12)
C19 C20 1.395(11)
C19 H19A 0.9500
C20 C23 1.513(11)
C21 H21A 0.9800
C21 H21B 0.9800
C21 H21C 0.9800
C22 H22A 0.9800
C22 H22B 0.9800
C22 H22C 0.9800
C23 H23A 0.9800
C23 H23B 0.9800
C23 H23C 0.9800

loop_
_geom_torsion_atom_site_label_1
_geom_torsion_atom_site_label_2
_geom_torsion_atom_site_label_3
_geom_torsion_atom_site_label_4
_geom_torsion
N5 C1 N2 C6 -173.7(6)
Cu1 C1 N2 C6 8.1(10)
N5 C1 N2 C3 0.7(8)
Cu1 C1 N2 C3 -177.5(5)
C1 N2 C3 C4 -5.2(8)
C6 N2 C3 C4 169.5(6)
N2 C3 C4 N5 7.0(7)
N2 C1 N5 C15 174.1(6)
Cu1 C1 N5 C15 -7.6(10)
N2 C1 N5 C4 4.5(8)
Cu1 C1 N5 C4 -177.3(5)
C3 C4 N5 C1 -7.5(8)
C3 C4 N5 C15 -177.4(6)
C1 N2 C6 C11 -95.5(9)
C3 N2 C6 C11 90.5(9)
C1 N2 C6 C7 88.3(9)
C3 N2 C6 C7 -85.7(9)
C11 C6 C7 C8 -3.0(11)
N2 C6 C7 C8 173.1(6)
C11 C6 C7 C12 174.0(7)
N2 C6 C7 C12 -9.9(11)
C6 C7 C8 C9 2.3(11)
C12 C7 C8 C9 -174.7(7)
C7 C8 C9 C10 0.3(12)
C7 C8 C9 C13 178.3(8)
C8 C9 C10 C11 -2.3(13)
C13 C9 C10 C11 179.7(8)
C7 C6 C11 C10 1.1(11)
N2 C6 C11 C10 -174.9(7)
C7 C6 C11 C14 -176.5(8)
N2 C6 C11 C14 7.5(12)
C9 C10 C11 C6 1.6(12)
C9 C10 C11 C14 179.3(8)
C1 N5 C15 C20 -65.8(10)
C4 N5 C15 C20 102.8(8)
C1 N5 C15 C16 115.6(8)
C4 N5 C15 C16 -75.7(9)
C20 C15 C16 C17 2.9(11)
N5 C15 C16 C17 -178.6(7)
C20 C15 C16 C21 -176.7(7)
N5 C15 C16 C21 1.8(11)
C15 C16 C17 C18 -0.3(12)
C21 C16 C17 C18 179.3(7)
C16 C17 C18 C19 -1.1(12)
C16 C17 C18 C22 175.8(8)
C17 C18 C19 C20 0.0(13)
C22 C18 C19 C20 -176.9(8)
C18 C19 C20 C15 2.5(12)
C18 C19 C20 C23 -176.3(8)
C16 C15 C20 C19 -3.9(12)
N5 C15 C20 C19 177.6(7)
C16 C15 C20 C23 174.8(8)
N5 C15 C20 C23 -3.7(12)
